data_1569092
_journal_paper_doi 10.1039/D3DT00929G
_chemical_formula_moiety 'C60 H44 N14 O2 Os2 S2, 2(Cl O4)'
_chemical_formula_sum 'C60 H44 Cl2 N14 O10 Os2 S2'
_chemical_formula_weight 1636.51
_space_group_crystal_system triclinic
_space_group_IT_number 2
_space_group_name_Hall '-P 1'
_space_group_name_H-M_alt 'P -1'
_atom_sites_solution_hydrogens geom
_atom_sites_solution_primary dual
_audit_creation_date 2022-09-26
_audit_creation_method
;
Olex2 1.3-ac4
(compiled 2019.04.23 svn.r3594 for Rigaku Oxford Diffraction, GUI svn.r5739)
;
_audit_update_record
;
2022-09-28 deposited with the CCDC.	2023-05-10 downloaded from the CCDC.
;
_cell_angle_alpha 69.494(5)
_cell_angle_beta 75.258(4)
_cell_angle_gamma 66.084(5)
_cell_formula_units_Z 1
_cell_length_a 10.4463(5)
_cell_length_b 11.9209(6)
_cell_length_c 13.9309(8)
_cell_measurement_reflns_used 12337
_cell_measurement_temperature 150.00(10)
_cell_measurement_theta_max 24.9760
_cell_measurement_theta_min 1.9410
_cell_volume 1472.50(15)
_computing_cell_refinement 'CrysAlisPro 1.171.41.93a (Rigaku OD, 2020)'
_computing_data_collection 'CrysAlisPro 1.171.41.93a (Rigaku OD, 2020)'
_computing_data_reduction 'CrysAlisPro 1.171.41.93a (Rigaku OD, 2020)'
_computing_molecular_graphics 'Olex2 (Dolomanov et al., 2009)'
_computing_publication_material 'Olex2 (Dolomanov et al., 2009)'
_computing_structure_refinement 'ShelXL (Sheldrick, 2015)'
_computing_structure_solution 'ShelXT (Sheldrick, 2015)'
_diffrn_ambient_environment N~2~
_diffrn_ambient_temperature 150.00(10)
_diffrn_detector 'CCD plate'
_diffrn_measured_fraction_theta_full 1.000
_diffrn_measured_fraction_theta_max 1.000
_diffrn_measurement_details
;
List of Runs (angles in degrees, time in seconds):

  # Type    Start    End  Width  t~exp~   \w     \q     \k     \f   Frames
#--------------------------------------------------------------------------
  1  \f   -349.73  10.27   0.50    3.00   6.61  -9.84 -31.50    --   720
  2  \w    -65.46   0.04   0.50    3.00    --  -19.34  94.56 145.16  131
  3  \w    -60.89   0.11   0.50    3.00    --  -14.77  94.56 -34.84  122
  4  \w   -100.81  15.69   0.50    3.00    --   -9.84 -59.25  20.08  233
  5  \f    -10.27 349.73   0.50    3.00  81.02  -9.84  31.50    --   720
  6  \w    -65.46   0.04   0.50    3.00    --  -19.34  94.56  73.16  131
  7  \w   -100.81  15.69   0.50    3.00    --   -9.84 -59.25-123.92  233
  8  \w    -65.46   0.04   0.50    3.00    --  -19.34  94.56   1.16  131
;
_diffrn_measurement_device 'abstract diffractometer'
_diffrn_measurement_device_type 'Saxi-CrysAlisPro-abstract goniometer imported SAXI images'
_diffrn_measurement_method '\w and \f scans'
_diffrn_orient_matrix_type 'CrysAlisPro convention (1999,Acta A55,543-557)'
_diffrn_orient_matrix_UB_11 -0.0362568000
_diffrn_orient_matrix_UB_12 0.0393153000
_diffrn_orient_matrix_UB_13 0.0336905000
_diffrn_orient_matrix_UB_21 -0.0145384000
_diffrn_orient_matrix_UB_22 -0.0524272000
_diffrn_orient_matrix_UB_23 0.0386450000
_diffrn_orient_matrix_UB_31 0.0639369000
_diffrn_orient_matrix_UB_32 -0.0173635000
_diffrn_orient_matrix_UB_33 0.0194526000
_diffrn_radiation_monochromator graphite
_diffrn_radiation_probe x-ray
_diffrn_radiation_type 'Mo K\a'
_diffrn_radiation_wavelength 0.71073
_diffrn_reflns_av_R_equivalents 0.0590
_diffrn_reflns_av_unetI/netI 0.0294
_diffrn_reflns_Laue_measured_fraction_full 1.000
_diffrn_reflns_Laue_measured_fraction_max 1.000
_diffrn_reflns_limit_h_max 12
_diffrn_reflns_limit_h_min -12
_diffrn_reflns_limit_k_max 14
_diffrn_reflns_limit_k_min -14
_diffrn_reflns_limit_l_max 16
_diffrn_reflns_limit_l_min -16
_diffrn_reflns_number 48607
_diffrn_reflns_point_group_measured_fraction_full 1.000
_diffrn_reflns_point_group_measured_fraction_max 1.000
_diffrn_reflns_theta_full 24.999
_diffrn_reflns_theta_max 24.999
_diffrn_reflns_theta_min 1.574
_diffrn_source 'fine-focus sealed X-ray tube'
_diffrn_source_type 'Enhance (Mo) X-ray Source'
_exptl_absorpt_coefficient_mu 4.546
_exptl_absorpt_correction_T_max 1.00000
_exptl_absorpt_correction_T_min 0.70819
_exptl_absorpt_correction_type multi-scan
_exptl_absorpt_process_details
;
CrysAlisPro 1.171.41.93a (Rigaku Oxford Diffraction, 2020)
Empirical absorption correction using spherical harmonics,
implemented in SCALE3 ABSPACK scaling algorithm.
;
_exptl_crystal_colour 'metallic dark brown'
_exptl_crystal_colour_lustre metallic
_exptl_crystal_colour_modifier dark
_exptl_crystal_colour_primary brown
_exptl_crystal_density_diffrn 1.845
_exptl_crystal_description block
_exptl_crystal_F_000 800
_exptl_crystal_size_max 0.53
_exptl_crystal_size_mid 0.49
_exptl_crystal_size_min 0.38
_refine_diff_density_max 0.710
_refine_diff_density_min -0.567
_refine_diff_density_rms 0.089
_refine_ls_extinction_method none
_refine_ls_goodness_of_fit_ref 1.048
_refine_ls_hydrogen_treatment constr
_refine_ls_matrix_type full
_refine_ls_number_parameters 406
_refine_ls_number_reflns 5191
_refine_ls_number_restraints 0
_refine_ls_restrained_S_all 1.048
_refine_ls_R_factor_all 0.0258
_refine_ls_R_factor_gt 0.0217
_refine_ls_shift/su_max 0.001
_refine_ls_shift/su_mean 0.000
_refine_ls_structure_factor_coef Fsqd
_refine_ls_weighting_details 'w=1/[\s^2^(Fo^2^)+(0.0175P)^2^+1.4265P] where P=(Fo^2^+2Fc^2^)/3'
_refine_ls_weighting_scheme calc
_refine_ls_wR_factor_gt 0.0471
_refine_ls_wR_factor_ref 0.0492
_reflns_Friedel_coverage 0.000
_reflns_number_gt 4779
_reflns_number_total 5191
_reflns_threshold_expression 'I > 2\s(I)'
_cod_data_source_file d3dt00929g2.cif
_cod_data_source_block '[4](ClO4)2'
_cod_database_code 1569092
_shelx_shelxl_version_number 2018/3
_shelx_space_group_comment
;
The symmetry employed for this shelxl refinement is uniquely defined
by the following loop, which should always be used as a source of
symmetry information in preference to the above space-group names.
They are only intended as comments.
;
_reflns_odcompleteness_completeness 79.14
_reflns_odcompleteness_iscentric 1
_reflns_odcompleteness_theta 36.96
_olex2_refinement_description
;
1. Fixed Uiso
 At 1.2 times of:
  All C(H) groups
2.a Aromatic/amide H refined with riding coordinates:
 C5(H5), C20(H20), C19(H19), C6(H6), C11(H11), C10(H10), C9(H9), C23(H23),
 C15(H15), C21(H21), C18(H18), C12(H12), C16(H16), C30(H30), C26(H26), C17(H17),
  C8(H8), C7(H7), C22(H22), C29(H29), C28(H28), C27(H27)
;
_olex2_submission_special_instructions 'No special instructions were received'
_oxdiff_exptl_absorpt_empirical_details
;
Empirical correction (ABSPACK) includes:
- Absorption correction using spherical harmonics
- Frame scaling
;
_oxdiff_exptl_absorpt_empirical_full_max 1.938
_oxdiff_exptl_absorpt_empirical_full_min 0.732

loop_
_space_group_symop_operation_xyz
'x, y, z'
'-x, -y, -z'

loop_
_atom_site_label
_atom_site_type_symbol
_atom_site_fract_x
_atom_site_fract_y
_atom_site_fract_z
_atom_site_U_iso_or_equiv
_atom_site_adp_type
_atom_site_occupancy
_atom_site_site_symmetry_order
_atom_site_calc_flag
_atom_site_refinement_flags_posn
_atom_site_refinement_flags_adp
_atom_site_refinement_flags_occupancy
_atom_site_disorder_assembly
_atom_site_disorder_group
Os1 Os 0.37382(2) 0.26375(2) 0.72422(2) 0.02868(5) Uani 1 1 d . . . . .
S1 S 0.28856(9) 0.59863(9) 0.52641(8) 0.0415(2) Uani 1 1 d . . . . .
Cl03 Cl 0.47632(16) 0.71943(13) 0.69913(10) 0.0702(4) Uani 1 1 d . . . . .
O1 O 0.5433(2) 0.1006(2) 0.73589(19) 0.0388(6) Uani 1 1 d . . . . .
N4 N 0.1874(3) 0.4047(3) 0.7000(2) 0.0311(7) Uani 1 1 d . . . . .
N5 N 0.4461(3) 0.2897(3) 0.8358(2) 0.0350(7) Uani 1 1 d . . . . .
N1 N 0.4964(3) 0.3557(3) 0.5996(2) 0.0290(6) Uani 1 1 d . . . . .
N7 N 0.2880(3) 0.1721(3) 0.8546(2) 0.0350(7) Uani 1 1 d . . . . .
N3 N 0.1209(3) 0.4168(3) 0.6269(2) 0.0375(7) Uani 1 1 d . . . . .
N2 N 0.3036(3) 0.2248(3) 0.6193(2) 0.0327(7) Uani 1 1 d . . . . .
N6 N 0.3266(3) 0.1510(3) 0.9428(2) 0.0454(8) Uani 1 1 d . . . . .
C3 C 0.7264(4) 0.1733(3) 0.6200(3) 0.0355(8) Uani 1 1 d . . . . .
O2 O 0.3848(4) 0.6739(4) 0.7832(3) 0.0866(12) Uani 1 1 d . . . . .
C1 C 0.4508(3) 0.4794(3) 0.5353(3) 0.0303(8) Uani 1 1 d . . . . .
C4 C 0.6756(3) 0.0802(3) 0.6932(3) 0.0308(8) Uani 1 1 d . . . . .
C14 C 0.1014(4) 0.4882(3) 0.7643(3) 0.0354(8) Uani 1 1 d . . . . .
C2 C 0.6353(4) 0.3023(3) 0.5744(3) 0.0328(8) Uani 1 1 d . . . . .
C5 C 0.7710(4) -0.0457(3) 0.7237(3) 0.0375(9) Uani 1 1 d . . . . .
H5 H 0.736933 -0.110476 0.770899 0.045 Uiso 1 1 calc R . . . .
O3 O 0.5268(5) 0.7988(4) 0.7218(3) 0.0961(13) Uani 1 1 d . . . . .
C13 C 0.1878(4) 0.3209(3) 0.5796(3) 0.0363(9) Uani 1 1 d . . . . .
C24 C 0.4175(4) 0.2133(4) 0.9326(3) 0.0432(10) Uani 1 1 d . . . . .
C20 C 0.5214(4) 0.3623(4) 0.8266(3) 0.0436(10) Uani 1 1 d . . . . .
H20 H 0.541988 0.415836 0.760336 0.052 Uiso 1 1 calc R . . . .
C19 C 0.1635(4) 0.5366(4) 0.8090(3) 0.0409(9) Uani 1 1 d . . . . .
H19 H 0.262938 0.516947 0.796338 0.049 Uiso 1 1 calc R . . . .
C25 C 0.1795(4) 0.1227(4) 0.8615(3) 0.0403(9) Uani 1 1 d . . . . .
C6 C 0.9113(4) -0.0766(4) 0.6869(3) 0.0466(10) Uani 1 1 d . . . . .
H6 H 0.973571 -0.162417 0.708042 0.056 Uiso 1 1 calc R . . . .
C11 C 0.1934(5) 0.2122(5) 0.4643(3) 0.0545(11) Uani 1 1 d . . . . .
H11 H 0.159533 0.208893 0.408564 0.065 Uiso 1 1 calc R . . . .
C10 C 0.3039(4) 0.1106(4) 0.5097(3) 0.0511(11) Uani 1 1 d . . . . .
H10 H 0.342473 0.034581 0.488347 0.061 Uiso 1 1 calc R . . . .
C9 C 0.3580(4) 0.1194(4) 0.5859(3) 0.0432(9) Uani 1 1 d . . . . .
H9 H 0.435530 0.049698 0.615628 0.052 Uiso 1 1 calc R . . . .
C23 C 0.4682(4) 0.2067(5) 1.0177(3) 0.0566(12) Uani 1 1 d . . . . .
H23 H 0.450872 0.150125 1.083127 0.068 Uiso 1 1 calc R . . . .
C15 C -0.0454(4) 0.5182(4) 0.7819(3) 0.0469(10) Uani 1 1 d . . . . .
H15 H -0.088705 0.486519 0.750027 0.056 Uiso 1 1 calc R . . . .
C21 C 0.5696(4) 0.3616(4) 0.9098(4) 0.0541(11) Uani 1 1 d . . . . .
H21 H 0.620857 0.415388 0.901088 0.065 Uiso 1 1 calc R . . . .
C18 C 0.0809(5) 0.6136(4) 0.8721(3) 0.0520(11) Uani 1 1 d . . . . .
H18 H 0.123241 0.648223 0.902015 0.062 Uiso 1 1 calc R . . . .
C12 C 0.1328(4) 0.3181(4) 0.5002(3) 0.0488(10) Uani 1 1 d . . . . .
H12 H 0.054819 0.388006 0.471215 0.059 Uiso 1 1 calc R . . . .
C16 C -0.1257(5) 0.5942(4) 0.8460(4) 0.0572(12) Uani 1 1 d . . . . .
H16 H -0.225200 0.614825 0.858510 0.069 Uiso 1 1 calc R . . . .
C30 C 0.2140(5) 0.0193(4) 0.8258(3) 0.0552(11) Uani 1 1 d . . . . .
H30 H 0.308771 -0.022098 0.799721 0.066 Uiso 1 1 calc R . . . .
C26 C 0.0425(4) 0.1859(5) 0.8983(4) 0.0597(12) Uani 1 1 d . . . . .
H26 H 0.020146 0.257542 0.922795 0.072 Uiso 1 1 calc R . . . .
C17 C -0.0636(5) 0.6406(4) 0.8921(3) 0.0590(12) Uani 1 1 d . . . . .
H17 H -0.119931 0.691147 0.937675 0.071 Uiso 1 1 calc R . . . .
C8 C 0.8726(4) 0.1383(4) 0.5861(4) 0.0620(14) Uani 1 1 d . . . . .
H8 H 0.908904 0.201586 0.538889 0.074 Uiso 1 1 calc R . . . .
C7 C 0.9637(4) 0.0166(4) 0.6189(4) 0.0623(14) Uani 1 1 d . . . . .
H7 H 1.061971 -0.004205 0.595347 0.075 Uiso 1 1 calc R . . . .
C22 C 0.5432(5) 0.2819(5) 1.0069(4) 0.0634(13) Uani 1 1 d . . . . .
H22 H 0.576981 0.279876 1.064896 0.076 Uiso 1 1 calc R . . . .
C29 C 0.1077(6) -0.0241(6) 0.8285(4) 0.0740(15) Uani 1 1 d . . . . .
H29 H 0.130192 -0.096991 0.805652 0.089 Uiso 1 1 calc R . . . .
C28 C -0.0288(6) 0.0374(7) 0.8638(5) 0.0830(18) Uani 1 1 d . . . . .
H28 H -0.100890 0.007749 0.864440 0.100 Uiso 1 1 calc R . . . .
C27 C -0.0628(5) 0.1413(6) 0.8983(4) 0.0787(17) Uani 1 1 d . . . . .
H27 H -0.158244 0.183616 0.922450 0.094 Uiso 1 1 calc R . . . .
O5 O 0.5811(7) 0.6194(5) 0.6694(6) 0.215(4) Uani 1 1 d . . . . .
O4 O 0.4038(10) 0.7943(7) 0.6138(5) 0.216(4) Uani 1 1 d . . . . .

loop_
_atom_site_aniso_label
_atom_site_aniso_U_11
_atom_site_aniso_U_22
_atom_site_aniso_U_33
_atom_site_aniso_U_23
_atom_site_aniso_U_13
_atom_site_aniso_U_12
Os1 0.02603(8) 0.02610(8) 0.02510(8) -0.00107(6) 0.00012(5) -0.00764(6)
S1 0.0291(5) 0.0302(5) 0.0423(6) 0.0064(4) 0.0040(4) -0.0069(4)
Cl03 0.1070(10) 0.0617(8) 0.0536(7) -0.0172(6) 0.0042(7) -0.0489(8)
O1 0.0290(13) 0.0264(13) 0.0432(15) 0.0030(11) 0.0015(11) -0.0065(10)
N4 0.0267(15) 0.0283(16) 0.0304(16) -0.0025(13) 0.0002(12) -0.0092(12)
N5 0.0297(15) 0.0333(17) 0.0333(17) -0.0071(14) -0.0029(13) -0.0051(13)
N1 0.0285(15) 0.0252(15) 0.0250(15) -0.0005(12) -0.0011(12) -0.0083(12)
N7 0.0272(15) 0.0306(17) 0.0323(17) 0.0005(13) 0.0015(13) -0.0064(13)
N3 0.0338(16) 0.0353(18) 0.0367(18) -0.0039(14) -0.0078(14) -0.0090(14)
N2 0.0317(15) 0.0322(17) 0.0288(16) -0.0047(13) 0.0026(13) -0.0130(13)
N6 0.0383(18) 0.055(2) 0.0279(18) 0.0014(15) -0.0012(14) -0.0139(16)
C3 0.0282(18) 0.030(2) 0.036(2) 0.0006(16) -0.0012(15) -0.0080(15)
O2 0.095(3) 0.093(3) 0.087(3) -0.028(2) 0.017(2) -0.062(2)
C1 0.0299(18) 0.0257(18) 0.0268(18) -0.0030(15) 0.0002(14) -0.0073(14)
C4 0.0288(18) 0.0274(19) 0.0300(19) -0.0044(15) -0.0046(15) -0.0065(15)
C14 0.0333(19) 0.0269(19) 0.032(2) -0.0031(16) 0.0008(16) -0.0038(15)
C2 0.0308(18) 0.0289(19) 0.031(2) -0.0016(16) -0.0013(15) -0.0099(15)
C5 0.035(2) 0.030(2) 0.038(2) -0.0004(17) -0.0032(17) -0.0113(16)
O3 0.120(3) 0.104(3) 0.098(3) -0.046(3) 0.014(3) -0.075(3)
C13 0.038(2) 0.034(2) 0.035(2) -0.0039(17) -0.0053(17) -0.0144(17)
C24 0.032(2) 0.053(3) 0.030(2) -0.0060(19) 0.0002(16) -0.0084(18)
C20 0.042(2) 0.038(2) 0.048(2) -0.0085(19) -0.0129(19) -0.0103(18)
C19 0.038(2) 0.034(2) 0.040(2) -0.0068(18) -0.0043(17) -0.0060(17)
C25 0.033(2) 0.040(2) 0.034(2) 0.0058(18) 0.0010(16) -0.0154(17)
C6 0.038(2) 0.035(2) 0.050(3) -0.0044(19) -0.0087(19) -0.0009(17)
C11 0.055(3) 0.071(3) 0.047(3) -0.024(2) -0.007(2) -0.025(2)
C10 0.052(3) 0.058(3) 0.050(3) -0.028(2) 0.007(2) -0.023(2)
C9 0.043(2) 0.038(2) 0.044(2) -0.0127(19) 0.0002(18) -0.0113(18)
C23 0.046(2) 0.083(3) 0.029(2) -0.009(2) -0.0052(19) -0.018(2)
C15 0.033(2) 0.044(2) 0.052(3) -0.012(2) 0.0015(19) -0.0078(18)
C21 0.048(2) 0.058(3) 0.063(3) -0.024(2) -0.015(2) -0.014(2)
C18 0.065(3) 0.034(2) 0.048(3) -0.015(2) -0.006(2) -0.007(2)
C12 0.049(2) 0.050(3) 0.043(2) -0.010(2) -0.010(2) -0.014(2)
C16 0.039(2) 0.050(3) 0.061(3) -0.015(2) 0.011(2) -0.005(2)
C30 0.054(3) 0.060(3) 0.049(3) -0.008(2) 0.003(2) -0.031(2)
C26 0.041(2) 0.057(3) 0.065(3) -0.006(2) 0.003(2) -0.016(2)
C17 0.063(3) 0.043(3) 0.046(3) -0.013(2) 0.007(2) -0.002(2)
C8 0.035(2) 0.045(3) 0.069(3) 0.014(2) 0.003(2) -0.0092(19)
C7 0.028(2) 0.052(3) 0.068(3) 0.007(2) 0.002(2) -0.0019(19)
C22 0.049(3) 0.093(4) 0.047(3) -0.028(3) -0.012(2) -0.013(3)
C29 0.090(4) 0.084(4) 0.066(3) -0.015(3) -0.005(3) -0.056(3)
C28 0.066(4) 0.113(5) 0.082(4) -0.012(4) -0.009(3) -0.056(4)
C27 0.038(3) 0.098(5) 0.080(4) -0.004(3) -0.002(3) -0.024(3)
O5 0.230(7) 0.104(4) 0.293(8) -0.127(5) 0.175(6) -0.104(5)
O4 0.365(11) 0.223(8) 0.126(5) 0.044(5) -0.128(6) -0.191(8)

loop_
_atom_type_symbol
_atom_type_description
_atom_type_scat_dispersion_real
_atom_type_scat_dispersion_imag
_atom_type_scat_source
C C 0.0033 0.0016 'International Tables Vol C Tables 4.2.6.8 and 6.1.1.4'
H H 0.0000 0.0000 'International Tables Vol C Tables 4.2.6.8 and 6.1.1.4'
Cl Cl 0.1484 0.1585 'International Tables Vol C Tables 4.2.6.8 and 6.1.1.4'
N N 0.0061 0.0033 'International Tables Vol C Tables 4.2.6.8 and 6.1.1.4'
O O 0.0106 0.0060 'International Tables Vol C Tables 4.2.6.8 and 6.1.1.4'
Os Os -1.2165 7.6030 'International Tables Vol C Tables 4.2.6.8 and 6.1.1.4'
S S 0.1246 0.1234 'International Tables Vol C Tables 4.2.6.8 and 6.1.1.4'

loop_
_geom_angle_atom_site_label_1
_geom_angle_atom_site_label_2
_geom_angle_atom_site_label_3
_geom_angle
_geom_angle_site_symmetry_1
_geom_angle_site_symmetry_3
_geom_angle_publ_flag
O1 Os1 N5 85.78(11) . . ?
O1 Os1 N1 88.04(10) . . ?
O1 Os1 N2 91.50(11) . . ?
N4 Os1 O1 166.69(11) . . ?
N4 Os1 N5 106.42(12) . . ?
N4 Os1 N1 96.19(11) . . ?
N4 Os1 N2 76.02(12) . . ?
N5 Os1 N1 94.14(11) . . ?
N7 Os1 O1 86.58(10) . . ?
N7 Os1 N4 91.12(11) . . ?
N7 Os1 N5 76.25(12) . . ?
N7 Os1 N1 169.31(11) . . ?
N7 Os1 N2 100.55(12) . . ?
N2 Os1 N5 175.90(11) . . ?
N2 Os1 N1 88.81(11) . . ?
C1 S1 C2 89.61(16) . 2_666 ?
O3 Cl03 O2 111.4(2) . . ?
O5 Cl03 O2 109.7(3) . . ?
O5 Cl03 O3 113.2(4) . . ?
O5 Cl03 O4 106.0(5) . . ?
O4 Cl03 O2 110.1(4) . . ?
O4 Cl03 O3 106.2(3) . . ?
C4 O1 Os1 130.9(2) . . ?
N3 N4 Os1 119.7(2) . . ?
N3 N4 C14 112.1(3) . . ?
C14 N4 Os1 127.5(2) . . ?
C24 N5 Os1 112.1(3) . . ?
C20 N5 Os1 129.9(3) . . ?
C20 N5 C24 117.8(3) . . ?
C1 N1 Os1 127.4(2) . . ?
C2 N1 Os1 123.9(2) . . ?
C2 N1 C1 108.7(3) . . ?
N6 N7 Os1 121.4(2) . . ?
N6 N7 C25 114.5(3) . . ?
C25 N7 Os1 124.1(2) . . ?
N4 N3 C13 112.7(3) . . ?
C13 N2 Os1 113.4(2) . . ?
C9 N2 Os1 128.3(3) . . ?
C9 N2 C13 118.3(3) . . ?
N7 N6 C24 111.6(3) . . ?
C4 C3 C2 123.3(3) . . ?
C4 C3 C8 118.2(3) . . ?
C8 C3 C2 118.5(3) . . ?
N1 C1 S1 132.8(3) . . ?
C1 C1 S1 109.9(3) 2_666 . ?
C1 C1 N1 117.3(4) 2_666 . ?
O1 C4 C3 124.9(3) . . ?
O1 C4 C5 116.5(3) . . ?
C3 C4 C5 118.6(3) . . ?
C19 C14 N4 120.3(3) . . ?
C19 C14 C15 120.3(4) . . ?
C15 C14 N4 119.4(3) . . ?
N1 C2 S1 114.5(2) . 2_666 ?
N1 C2 C3 127.6(3) . . ?
C3 C2 S1 117.9(3) . 2_666 ?
C6 C5 C4 121.3(3) . . ?
N3 C13 C12 120.9(3) . . ?
N2 C13 N3 116.9(3) . . ?
N2 C13 C12 122.0(4) . . ?
N5 C24 N6 117.0(3) . . ?
N5 C24 C23 121.8(4) . . ?
N6 C24 C23 121.0(4) . . ?
N5 C20 C21 122.1(4) . . ?
C18 C19 C14 119.7(4) . . ?
C30 C25 N7 119.2(3) . . ?
C30 C25 C26 121.9(4) . . ?
C26 C25 N7 118.8(4) . . ?
C5 C6 C7 120.3(4) . . ?
C12 C11 C10 119.5(4) . . ?
C9 C10 C11 119.8(4) . . ?
N2 C9 C10 121.5(4) . . ?
C22 C23 C24 119.4(4) . . ?
C16 C15 C14 119.0(4) . . ?
C20 C21 C22 119.7(4) . . ?
C19 C18 C17 120.2(4) . . ?
C11 C12 C13 118.5(4) . . ?
C15 C16 C17 120.8(4) . . ?
C25 C30 C29 118.8(5) . . ?
C25 C26 C27 118.0(5) . . ?
C16 C17 C18 119.9(4) . . ?
C7 C8 C3 122.1(4) . . ?
C8 C7 C6 119.3(4) . . ?
C23 C22 C21 119.0(4) . . ?
C28 C29 C30 120.4(5) . . ?
C29 C28 C27 120.6(5) . . ?
C28 C27 C26 120.4(5) . . ?

loop_
_geom_bond_atom_site_label_1
_geom_bond_atom_site_label_2
_geom_bond_distance
_geom_bond_site_symmetry_2
_geom_bond_publ_flag
Os1 O1 2.019(2) . ?
Os1 N4 2.003(3) . ?
Os1 N5 2.051(3) . ?
Os1 N1 2.128(3) . ?
Os1 N7 1.968(3) . ?
Os1 N2 2.047(3) . ?
S1 C1 1.714(3) . ?
S1 C2 1.741(3) 2_666 ?
Cl03 O2 1.409(4) . ?
Cl03 O3 1.404(4) . ?
Cl03 O5 1.359(5) . ?
Cl03 O4 1.397(6) . ?
O1 C4 1.316(4) . ?
N4 N3 1.309(4) . ?
N4 C14 1.446(5) . ?
N5 C24 1.375(5) . ?
N5 C20 1.345(5) . ?
N1 C1 1.389(4) . ?
N1 C2 1.335(4) . ?
N7 N6 1.299(4) . ?
N7 C25 1.445(5) . ?
N3 C13 1.370(5) . ?
N2 C13 1.362(4) . ?
N2 C9 1.346(5) . ?
N6 C24 1.379(5) . ?
C3 C4 1.401(5) . ?
C3 C2 1.453(5) . ?
C3 C8 1.409(5) . ?
C1 C1 1.349(7) 2_666 ?
C4 C5 1.408(5) . ?
C14 C19 1.380(5) . ?
C14 C15 1.402(5) . ?
C5 C6 1.364(5) . ?
C13 C12 1.387(5) . ?
C24 C23 1.383(5) . ?
C20 C21 1.373(6) . ?
C19 C18 1.377(6) . ?
C25 C30 1.370(6) . ?
C25 C26 1.379(6) . ?
C6 C7 1.387(6) . ?
C11 C10 1.379(6) . ?
C11 C12 1.369(6) . ?
C10 C9 1.375(6) . ?
C23 C22 1.362(7) . ?
C15 C16 1.375(6) . ?
C21 C22 1.389(6) . ?
C18 C17 1.384(6) . ?
C16 C17 1.376(7) . ?
C30 C29 1.390(6) . ?
C26 C27 1.402(7) . ?
C8 C7 1.363(6) . ?
C29 C28 1.364(8) . ?
C28 C27 1.365(8) . ?
